data_4307135
loop_
_publ_author_name
'Ayuk M. Ako'
'Oliver Waldmann'
'Valeriu Mereacre'
'Frederik Kl\"ower'
'Ian J. Hewitt'
'Christopher E. Anson'
'Hans U. G\"udel'
'Annie K. Powell'

_publ_contact_author
; 
'Annie K. Powell'
;
_publ_contact_author_email powell@aoc.uni-karlsruhe.de
_publ_contact_author_phone '+44 721 608 2135'
_publ_section_title
;
Odd-Numbered FeIII Complexes: Synthesis, Molecular Structure, Reactivity,
and Magnetic Properties
;
_journal_name_full 'Inorganic Chemistry'
_journal_page_first 756
_journal_page_last 766
_journal_paper_doi 10.1021/ic061650s
_journal_volume 46
_journal_year 2007
_chemical_formula_sum 'C69.5 H138 Cl Fe7 N3 O30'
_chemical_formula_weight 1922.23
_chemical_name_systematic
; 
 ? 
;
_space_group_IT_number 15
_symmetry_cell_setting monoclinic
_symmetry_space_group_name_Hall '-C 2yc'
_symmetry_space_group_name_H-M 'C 1 2/c 1'
_atom_sites_solution_hydrogens geom
_atom_sites_solution_primary direct
_atom_sites_solution_secondary difmap
_audit_creation_method SHELXL-97
_cell_angle_alpha 90.00
_cell_angle_beta 115.078(1)
_cell_angle_gamma 90.00
_cell_formula_units_Z 8
_cell_length_a 63.351(3)
_cell_length_b 10.4329(5)
_cell_length_c 31.4090(16)
_cell_measurement_reflns_used 15332
_cell_measurement_temperature 100(2)
_cell_measurement_theta_max 27.91
_cell_measurement_theta_min 2.23
_cell_volume 18802.4(16)
_computing_cell_refinement 'SMART-NT 5.6 (Bruker AXS Inc., 2000)'
_computing_data_collection 'SMART-NT 5.6 (Bruker AXS Inc., 2000)'
_computing_data_reduction 'SAINT+ 6.0 (Bruker AXS Inc., 2000)'
_computing_molecular_graphics 'SHELXTL 5.1 (Bruker AXS Inc., 1997)'
_computing_publication_material 'SHELXTL 5.1 (Bruker AXS Inc., 1997)'
_computing_structure_refinement 'SHELXTL 5.1 (Bruker AXS Inc., 1997)'
_computing_structure_solution 'SHELXTL 5.1 (Bruker AXS Inc., 1997)'
_diffrn_ambient_temperature 100(2)
_diffrn_detector_area_resol_mean 8.333
_diffrn_measured_fraction_theta_full 0.998
_diffrn_measured_fraction_theta_max 0.938
_diffrn_measurement_device_type 'Bruker SMART Apex'
_diffrn_measurement_method 'CCD area detector'
_diffrn_radiation_monochromator graphite
_diffrn_radiation_source 'rotating anode'
_diffrn_radiation_type MoK\a
_diffrn_radiation_wavelength 0.71073
_diffrn_reflns_av_R_equivalents 0.0329
_diffrn_reflns_av_sigmaI/netI 0.0676
_diffrn_reflns_limit_h_max 50
_diffrn_reflns_limit_h_min -83
_diffrn_reflns_limit_k_max 13
_diffrn_reflns_limit_k_min -12
_diffrn_reflns_limit_l_max 41
_diffrn_reflns_limit_l_min -22
_diffrn_reflns_number 46786
_diffrn_reflns_theta_full 25.00
_diffrn_reflns_theta_max 27.99
_diffrn_reflns_theta_min 2.06
_exptl_absorpt_coefficient_mu 1.150
_exptl_absorpt_correction_T_max 0.862
_exptl_absorpt_correction_T_min 0.735
_exptl_absorpt_correction_type multi-scan
_exptl_absorpt_process_details 'SADABS (Bruker AXS Inc., 2000)'
_exptl_crystal_colour orange
_exptl_crystal_density_diffrn 1.358
_exptl_crystal_density_method 'not measured'
_exptl_crystal_description block
_exptl_crystal_F_000 8120
_exptl_crystal_size_max 0.28
_exptl_crystal_size_mid 0.22
_exptl_crystal_size_min 0.18
_refine_diff_density_max 1.078
_refine_diff_density_min -0.563
_refine_diff_density_rms 0.074
_refine_ls_extinction_method none
_refine_ls_goodness_of_fit_ref 0.986
_refine_ls_hydrogen_treatment mixed
_refine_ls_matrix_type full
_refine_ls_number_parameters 1044
_refine_ls_number_reflns 21285
_refine_ls_number_restraints 24
_refine_ls_restrained_S_all 0.989
_refine_ls_R_factor_all 0.0635
_refine_ls_R_factor_gt 0.0380
_refine_ls_shift/su_max 0.002
_refine_ls_shift/su_mean 0.000
_refine_ls_structure_factor_coef Fsqd
_refine_ls_weighting_details 'calc w=1/[\s^2^(Fo^2^)+(0.0317P)^2^+0.0000P] where P=(Fo^2^+2Fc^2^)/3'
_refine_ls_weighting_scheme calc
_refine_ls_wR_factor_gt 0.0786
_refine_ls_wR_factor_ref 0.0822
_reflns_number_gt 14323
_reflns_number_total 21285
_reflns_threshold_expression >2sigma(I)
_cod_data_source_file ic061650ssi20060831_091622_2.cif
_cod_data_source_block 188cx
_cod_original_cell_volume 18802.3(16)
_cod_database_code 4307135

loop_
_symmetry_equiv_pos_as_xyz
'x, y, z'
'-x, y, -z+1/2'
'x+1/2, y+1/2, z'
'-x+1/2, y+1/2, -z+1/2'
'-x, -y, -z'
'x, -y, z-1/2'
'-x+1/2, -y+1/2, -z'
'x+1/2, -y+1/2, z-1/2'

loop_
_atom_site_label
_atom_site_type_symbol
_atom_site_fract_x
_atom_site_fract_y
_atom_site_fract_z
_atom_site_U_iso_or_equiv
_atom_site_adp_type
_atom_site_occupancy
_atom_site_symmetry_multiplicity
_atom_site_calc_flag
_atom_site_refinement_flags
_atom_site_disorder_assembly
_atom_site_disorder_group
Fe1 Fe 0.128590(6) 0.02464(3) 0.497538(12) 0.01608(8) Uani 1 1 d . . .
Fe2 Fe 0.148751(6) 0.05751(3) 0.428192(12) 0.01664(8) Uani 1 1 d . . .
Fe3 Fe 0.101832(6) 0.22606(3) 0.397004(12) 0.01713(8) Uani 1 1 d . . .
Fe4 Fe 0.077359(6) 0.04977(3) 0.463955(12) 0.01791(8) Uani 1 1 d . . .
Fe5 Fe 0.103696(6) 0.22230(3) 0.556922(12) 0.01809(8) Uani 1 1 d . . .
Fe6 Fe 0.159095(6) 0.05976(3) 0.598927(12) 0.01790(8) Uani 1 1 d . . .
Fe7 Fe 0.178261(6) 0.22945(3) 0.536661(12) 0.01735(8) Uani 1 1 d . . .
O1 O 0.12597(3) 0.13588(14) 0.44340(5) 0.0168(4) Uani 1 1 d . . .
O2 O 0.10464(3) 0.13160(15) 0.50686(5) 0.0171(4) Uani 1 1 d . . .
O3 O 0.15410(3) 0.13836(15) 0.54150(5) 0.0171(4) Uani 1 1 d . . .
N1 N 0.17642(4) -0.08075(18) 0.43102(7) 0.0181(5) Uani 1 1 d . . .
C1 C 0.16821(4) -0.2054(2) 0.44132(8) 0.0204(6) Uani 1 1 d . . .
H1A H 0.1811 -0.2683 0.4519 0.024 Uiso 1 1 calc R . .
H1B H 0.1554 -0.2390 0.4124 0.024 Uiso 1 1 calc R . .
C2 C 0.15963(4) -0.1881(2) 0.47939(9) 0.0214(6) Uani 1 1 d . . .
H2A H 0.1509 -0.2650 0.4812 0.026 Uiso 1 1 calc R . .
H2B H 0.1730 -0.1756 0.5103 0.026 Uiso 1 1 calc R . .
O4 O 0.14502(3) -0.07969(15) 0.46766(5) 0.0178(4) Uani 1 1 d . . .
C3 C 0.19824(4) -0.0358(2) 0.47026(8) 0.0208(6) Uani 1 1 d . . .
H3A H 0.2118 -0.0602 0.4642 0.025 Uiso 1 1 calc R . .
H3B H 0.2000 -0.0769 0.5000 0.025 Uiso 1 1 calc R . .
C4 C 0.19746(4) 0.1078(2) 0.47468(9) 0.0209(6) Uani 1 1 d . . .
H4A H 0.2113 0.1378 0.5025 0.025 Uiso 1 1 calc R . .
H4B H 0.1974 0.1498 0.4464 0.025 Uiso 1 1 calc R . .
O5 O 0.17664(3) 0.13950(15) 0.47958(5) 0.0189(4) Uani 1 1 d . . .
C5 C 0.17881(5) -0.0850(2) 0.38576(9) 0.0225(6) Uani 1 1 d . . .
H5A H 0.1854 -0.0021 0.3817 0.027 Uiso 1 1 calc R . .
H5B H 0.1630 -0.0928 0.3598 0.027 Uiso 1 1 calc R . .
C6 C 0.19387(5) -0.1921(2) 0.38068(9) 0.0256(6) Uani 1 1 d . . .
H6A H 0.1863 -0.2755 0.3802 0.031 Uiso 1 1 calc R . .
H6B H 0.2092 -0.1914 0.4083 0.031 Uiso 1 1 calc R . .
C7 C 0.19772(5) -0.1795(3) 0.33608(10) 0.0353(7) Uani 1 1 d . . .
H7A H 0.2055 -0.0965 0.3369 0.042 Uiso 1 1 calc R . .
H7B H 0.2084 -0.2484 0.3358 0.042 Uiso 1 1 calc R . .
C8 C 0.17551(6) -0.1869(3) 0.29077(10) 0.0477(9) Uani 1 1 d . . .
H8A H 0.1793 -0.1774 0.2638 0.072 Uiso 1 1 calc R . .
H8B H 0.1649 -0.1181 0.2903 0.072 Uiso 1 1 calc R . .
H8C H 0.1680 -0.2701 0.2890 0.072 Uiso 1 1 calc R . .
N2 N 0.05465(4) -0.09098(19) 0.41047(7) 0.0200(5) Uani 1 1 d . . .
C9 C 0.06749(4) -0.2145(2) 0.42548(9) 0.0226(6) Uani 1 1 d . . .
H9A H 0.0613 -0.2771 0.3994 0.027 Uiso 1 1 calc R . .
H9B H 0.0652 -0.2500 0.4524 0.027 Uiso 1 1 calc R . .
C10 C 0.09333(4) -0.1932(2) 0.43952(9) 0.0225(6) Uani 1 1 d . . .
H10A H 0.1023 -0.2695 0.4563 0.027 Uiso 1 1 calc R . .
H10B H 0.0962 -0.1788 0.4112 0.027 Uiso 1 1 calc R . .
O6 O 0.10036(3) -0.08483(15) 0.46913(5) 0.0181(4) Uani 1 1 d . . .
C11 C 0.05362(5) -0.0453(2) 0.36486(8) 0.0236(6) Uani 1 1 d . . .
H11A H 0.0387 -0.0720 0.3390 0.028 Uiso 1 1 calc R . .
H11B H 0.0665 -0.0838 0.3593 0.028 Uiso 1 1 calc R . .
C12 C 0.05560(4) 0.0986(2) 0.36558(8) 0.0230(6) Uani 1 1 d . . .
H12A H 0.0563 0.1293 0.3364 0.028 Uiso 1 1 calc R . .
H12B H 0.0419 0.1380 0.3678 0.028 Uiso 1 1 calc R . .
O7 O 0.07644(3) 0.13344(15) 0.40555(5) 0.0191(4) Uani 1 1 d . . .
C13 C 0.03120(4) -0.0991(2) 0.41017(9) 0.0233(6) Uani 1 1 d . . .
H13A H 0.0234 -0.0149 0.4001 0.028 Uiso 1 1 calc R . .
H13B H 0.0332 -0.1140 0.4428 0.028 Uiso 1 1 calc R . .
C14 C 0.01488(5) -0.2024(2) 0.37883(9) 0.0268(6) Uani 1 1 d . . .
H14A H 0.0129 -0.1902 0.3461 0.032 Uiso 1 1 calc R . .
H14B H 0.0219 -0.2878 0.3895 0.032 Uiso 1 1 calc R . .
C15 C -0.00878(5) -0.1972(3) 0.38010(10) 0.0369(7) Uani 1 1 d . . .
H15A H -0.0068 -0.2170 0.4124 0.044 Uiso 1 1 calc R . .
H15B H -0.0150 -0.1091 0.3724 0.044 Uiso 1 1 calc R . .
C16 C -0.02623(5) -0.2900(3) 0.34612(11) 0.0489(9) Uani 1 1 d . . .
H16A H -0.0411 -0.2822 0.3484 0.073 Uiso 1 1 calc R . .
H16B H -0.0204 -0.3778 0.3540 0.073 Uiso 1 1 calc R . .
H16C H -0.0285 -0.2700 0.3140 0.073 Uiso 1 1 calc R . .
N3 N 0.15595(4) -0.07717(19) 0.65076(7) 0.0209(5) Uani 1 1 d . . .
C17 C 0.15161(5) -0.2029(2) 0.62594(8) 0.0228(6) Uani 1 1 d . . .
H17A H 0.1453 -0.2648 0.6415 0.027 Uiso 1 1 calc R . .
H17B H 0.1664 -0.2377 0.6273 0.027 Uiso 1 1 calc R . .
C18 C 0.13423(5) -0.1853(2) 0.57478(8) 0.0231(6) Uani 1 1 d . . .
H18A H 0.1337 -0.2636 0.5565 0.028 Uiso 1 1 calc R . .
H18B H 0.1184 -0.1693 0.5729 0.028 Uiso 1 1 calc R . .
O8 O 0.14157(3) -0.08002(15) 0.55640(5) 0.0186(4) Uani 1 1 d . . .
C19 C 0.13554(5) -0.0336(2) 0.65881(9) 0.0249(6) Uani 1 1 d . . .
H19A H 0.1380 -0.0545 0.6913 0.030 Uiso 1 1 calc R . .
H19B H 0.1213 -0.0784 0.6369 0.030 Uiso 1 1 calc R . .
C20 C 0.13248(5) 0.1093(2) 0.65104(8) 0.0246(6) Uani 1 1 d . . .
H20A H 0.1179 0.1374 0.6525 0.030 Uiso 1 1 calc R . .
H20B H 0.1457 0.1552 0.6757 0.030 Uiso 1 1 calc R . .
O9 O 0.13164(3) 0.13747(15) 0.60588(5) 0.0195(4) Uani 1 1 d . . .
C21 C 0.17796(5) -0.0775(2) 0.69490(8) 0.0261(6) Uani 1 1 d . B .
H21A H 0.1902 -0.0190 0.6993 0.031 Uiso 1 1 calc R . .
C22 C 0.18012(5) -0.1740(3) 0.73242(9) 0.0359(7) Uani 1 1 d . . .
H22A H 0.1769 -0.2613 0.7189 0.043 Uiso 0.65 1 calc PR A 1
H22B H 0.1688 -0.1541 0.7456 0.043 Uiso 0.65 1 calc PR A 1
H22C H 0.1653 -0.1745 0.7348 0.043 Uiso 0.35 1 d PR A 2
H22D H 0.1817 -0.2574 0.7205 0.043 Uiso 0.35 1 d PR A 2
C23A C 0.20619(10) -0.1662(6) 0.77290(17) 0.0361(13) Uani 0.65 1 d P B 1
H23A H 0.2170 -0.2036 0.7610 0.043 Uiso 0.65 1 calc PR B 1
H23B H 0.2105 -0.0752 0.7806 0.043 Uiso 0.65 1 calc PR B 1
C24A C 0.20890(9) -0.2360(5) 0.81685(15) 0.0467(14) Uani 0.65 1 d P B 1
H24A H 0.2250 -0.2272 0.8407 0.070 Uiso 0.65 1 calc PR B 1
H24B H 0.2053 -0.3270 0.8097 0.070 Uiso 0.65 1 calc PR B 1
H24C H 0.1982 -0.1994 0.8288 0.070 Uiso 0.65 1 calc PR B 1
C23B C 0.19765(17) -0.1644(11) 0.7777(4) 0.029(3) Uiso 0.35 1 d P B 2
H23C H 0.1985 -0.2460 0.7944 0.034 Uiso 0.35 1 calc PR B 2
H23D H 0.1935 -0.0959 0.7946 0.034 Uiso 0.35 1 calc PR B 2
C24B C 0.22133(18) -0.1357(9) 0.7797(3) 0.046(3) Uiso 0.35 1 d P B 2
H24D H 0.2327 -0.1277 0.8126 0.069 Uiso 0.35 1 calc PR B 2
H24E H 0.2207 -0.0552 0.7632 0.069 Uiso 0.35 1 calc PR B 2
H24F H 0.2260 -0.2054 0.7647 0.069 Uiso 0.35 1 calc PR B 2
O10 O 0.12707(3) -0.03345(15) 0.36745(5) 0.0202(4) Uani 1 1 d . . .
O11 O 0.09798(3) 0.11049(15) 0.34154(5) 0.0213(4) Uani 1 1 d . . .
C25 C 0.10866(4) 0.0139(2) 0.33628(8) 0.0191(6) Uani 1 1 d . . .
C26 C 0.09878(5) -0.0483(2) 0.28740(8) 0.0235(6) Uani 1 1 d . . .
C27 C 0.10467(6) -0.1907(3) 0.29193(10) 0.0480(9) Uani 1 1 d . . .
H27A H 0.0969 -0.2333 0.3091 0.072 Uiso 1 1 calc R . .
H27B H 0.1216 -0.2017 0.3091 0.072 Uiso 1 1 calc R . .
H27C H 0.0994 -0.2285 0.2605 0.072 Uiso 1 1 calc R . .
C28 C 0.07267(5) -0.0291(3) 0.26178(10) 0.0405(8) Uani 1 1 d . . .
H28A H 0.0650 -0.0726 0.2790 0.061 Uiso 1 1 calc R . .
H28B H 0.0671 -0.0649 0.2300 0.061 Uiso 1 1 calc R . .
H28C H 0.0691 0.0628 0.2598 0.061 Uiso 1 1 calc R . .
C29 C 0.11103(6) 0.0185(3) 0.26054(10) 0.0428(8) Uani 1 1 d . . .
H29A H 0.1054 -0.0175 0.2288 0.064 Uiso 1 1 calc R . .
H29B H 0.1279 0.0051 0.2772 0.064 Uiso 1 1 calc R . .
H29C H 0.1076 0.1105 0.2585 0.064 Uiso 1 1 calc R . .
O12 O 0.15239(3) 0.18887(15) 0.38394(6) 0.0218(4) Uani 1 1 d . . .
O13 O 0.12581(3) 0.33272(16) 0.38251(6) 0.0235(4) Uani 1 1 d . . .
C30 C 0.14278(4) 0.2987(2) 0.37465(8) 0.0197(6) Uani 1 1 d . . .
C31 C 0.15291(5) 0.3950(2) 0.35124(9) 0.0227(6) Uani 1 1 d . . .
C32 C 0.14909(5) 0.3388(3) 0.30347(9) 0.0365(7) Uani 1 1 d . . .
H32A H 0.1573 0.2568 0.3082 0.055 Uiso 1 1 calc R . .
H32B H 0.1551 0.3984 0.2872 0.055 Uiso 1 1 calc R . .
H32C H 0.1324 0.3251 0.2845 0.055 Uiso 1 1 calc R . .
C33 C 0.14026(5) 0.5234(2) 0.34385(11) 0.0367(7) Uani 1 1 d . . .
H33A H 0.1427 0.5594 0.3744 0.055 Uiso 1 1 calc R . .
H33B H 0.1236 0.5105 0.3247 0.055 Uiso 1 1 calc R . .
H33C H 0.1464 0.5827 0.3277 0.055 Uiso 1 1 calc R . .
C34 C 0.17876(5) 0.4127(3) 0.38223(10) 0.0363(7) Uani 1 1 d . . .
H34A H 0.1808 0.4490 0.4125 0.054 Uiso 1 1 calc R . .
H34B H 0.1855 0.4710 0.3668 0.054 Uiso 1 1 calc R . .
H34C H 0.1866 0.3295 0.3874 0.054 Uiso 1 1 calc R . .
O14 O 0.06883(3) -0.04228(15) 0.51180(6) 0.0228(4) Uani 1 1 d . . .
O15 O 0.08215(3) 0.10057(16) 0.57083(6) 0.0231(4) Uani 1 1 d . . .
C35 C 0.07012(4) 0.0032(2) 0.55003(9) 0.0214(6) Uani 1 1 d . . .
C36 C 0.05523(5) -0.0602(2) 0.57165(9) 0.0256(6) Uani 1 1 d . . .
C37 C 0.03131(5) 0.0042(3) 0.54787(10) 0.0398(8) Uani 1 1 d . . .
H37A H 0.0329 0.0960 0.5551 0.060 Uiso 1 1 calc R . .
H37B H 0.0207 -0.0343 0.5595 0.060 Uiso 1 1 calc R . .
H37C H 0.0251 -0.0079 0.5138 0.060 Uiso 1 1 calc R . .
C38 C 0.05273(5) -0.2031(3) 0.56043(10) 0.0373(8) Uani 1 1 d . . .
H38A H 0.0680 -0.2444 0.5756 0.056 Uiso 1 1 calc R . .
H38B H 0.0465 -0.2152 0.5263 0.056 Uiso 1 1 calc R . .
H38C H 0.0421 -0.2415 0.5721 0.056 Uiso 1 1 calc R . .
C39 C 0.06553(5) -0.0379(3) 0.62473(9) 0.0354(7) Uani 1 1 d . . .
H39A H 0.0669 0.0544 0.6311 0.053 Uiso 1 1 calc R . .
H39B H 0.0810 -0.0778 0.6396 0.053 Uiso 1 1 calc R . .
H39C H 0.0553 -0.0760 0.6375 0.053 Uiso 1 1 calc R . .
O16 O 0.05228(3) 0.17620(16) 0.46031(6) 0.0238(4) Uani 1 1 d . . .
O17 O 0.07405(3) 0.32289(16) 0.51238(6) 0.0242(4) Uani 1 1 d . . .
C40 C 0.05547(4) 0.2861(2) 0.47964(9) 0.0216(6) Uani 1 1 d . C .
C41 C 0.03470(5) 0.3782(2) 0.46085(10) 0.0284(6) Uani 1 1 d . . .
C42A C 0.04018(10) 0.5039(5) 0.48635(19) 0.0426(14) Uiso 0.65 1 d P C 1
H42A H 0.0259 0.5411 0.4857 0.064 Uiso 0.65 1 calc PR C 1
H42B H 0.0469 0.5625 0.4710 0.064 Uiso 0.65 1 calc PR C 1
H42C H 0.0514 0.4902 0.5190 0.064 Uiso 0.65 1 calc PR C 1
C43A C 0.01394(10) 0.3162(5) 0.4621(2) 0.0563(15) Uiso 0.65 1 d P C 1
H43A H 0.0038 0.2840 0.4308 0.084 Uiso 0.65 1 calc PR C 1
H43B H 0.0054 0.3789 0.4720 0.084 Uiso 0.65 1 calc PR C 1
H43C H 0.0189 0.2447 0.4845 0.084 Uiso 0.65 1 calc PR C 1
C44A C 0.02956(10) 0.4061(5) 0.40813(17) 0.0497(14) Uiso 0.65 1 d P C 1
H44A H 0.0442 0.4272 0.4060 0.075 Uiso 0.65 1 calc PR C 1
H44B H 0.0187 0.4784 0.3965 0.075 Uiso 0.65 1 calc PR C 1
H44C H 0.0226 0.3300 0.3890 0.075 Uiso 0.65 1 calc PR C 1
C42B C 0.02093(16) 0.3419(9) 0.4948(3) 0.043(2) Uiso 0.35 1 d P C 2
H42D H 0.0324 0.3353 0.5277 0.065 Uiso 0.35 1 calc PR C 2
H42E H 0.0128 0.2600 0.4846 0.065 Uiso 0.35 1 calc PR C 2
H42F H 0.0096 0.4094 0.4919 0.065 Uiso 0.35 1 calc PR C 2
C43B C 0.04337(18) 0.5129(9) 0.4704(3) 0.038(2) Uiso 0.35 1 d P C 2
H43D H 0.0455 0.5377 0.5021 0.057 Uiso 0.35 1 calc PR C 2
H43E H 0.0320 0.5702 0.4473 0.057 Uiso 0.35 1 calc PR C 2
H43F H 0.0583 0.5192 0.4682 0.057 Uiso 0.35 1 calc PR C 2
C44B C 0.01834(17) 0.3518(9) 0.4128(3) 0.047(2) Uiso 0.35 1 d P C 2
H44D H 0.0255 0.3736 0.3915 0.071 Uiso 0.35 1 calc PR C 2
H44E H 0.0042 0.4034 0.4049 0.071 Uiso 0.35 1 calc PR C 2
H44F H 0.0142 0.2606 0.4096 0.071 Uiso 0.35 1 calc PR C 2
O18 O 0.19026(3) -0.02971(15) 0.61192(6) 0.0218(4) Uani 1 1 d . . .
O19 O 0.20492(3) 0.11327(16) 0.57830(6) 0.0242(4) Uani 1 1 d . . .
C45 C 0.20661(5) 0.0178(2) 0.60445(9) 0.0226(6) Uani 1 1 d . . .
C46 C 0.23112(5) -0.0383(3) 0.63098(10) 0.0320(7) Uani 1 1 d . . .
C47 C 0.24503(5) -0.0303(3) 0.60162(11) 0.0416(8) Uani 1 1 d . . .
H47A H 0.2378 -0.0853 0.5739 0.062 Uiso 1 1 calc R . .
H47B H 0.2610 -0.0590 0.6205 0.062 Uiso 1 1 calc R . .
H47C H 0.2452 0.0585 0.5916 0.062 Uiso 1 1 calc R . .
C48 C 0.24256(6) 0.0485(3) 0.67481(11) 0.0578(10) Uani 1 1 d . . .
H48A H 0.2336 0.0432 0.6937 0.087 Uiso 1 1 calc R . .
H48B H 0.2427 0.1374 0.6648 0.087 Uiso 1 1 calc R . .
H48C H 0.2586 0.0199 0.6936 0.087 Uiso 1 1 calc R . .
C49 C 0.22996(6) -0.1752(3) 0.64627(13) 0.0571(10) Uani 1 1 d . . .
H49A H 0.2227 -0.2299 0.6185 0.086 Uiso 1 1 calc R . .
H49B H 0.2207 -0.1778 0.6646 0.086 Uiso 1 1 calc R . .
H49C H 0.2458 -0.2061 0.6657 0.086 Uiso 1 1 calc R . .
O20 O 0.17950(3) 0.19250(16) 0.64547(5) 0.0228(4) Uani 1 1 d . . .
O21 O 0.18359(3) 0.33607(16) 0.59657(6) 0.0248(4) Uani 1 1 d . . .
C50 C 0.18545(4) 0.3007(2) 0.63643(9) 0.0221(6) Uani 1 1 d . D .
C51 C 0.19549(5) 0.3966(2) 0.67727(9) 0.0301(7) Uani 1 1 d D . .
C52A C 0.20518(8) 0.5136(3) 0.66384(13) 0.0460(10) Uani 0.86 1 d P D 1
H52A H 0.2179 0.4883 0.6556 0.069 Uiso 0.86 1 calc PR D 1
H52B H 0.2111 0.5734 0.6904 0.069 Uiso 0.86 1 calc PR D 1
H52C H 0.1928 0.5554 0.6368 0.069 Uiso 0.86 1 calc PR D 1
C53A C 0.17482(7) 0.4367(3) 0.68934(13) 0.0428(10) Uani 0.86 1 d P D 1
H53A H 0.1804 0.4987 0.7152 0.064 Uiso 0.86 1 calc PR D 1
H53B H 0.1687 0.3607 0.6988 0.064 Uiso 0.86 1 calc PR D 1
H53C H 0.1624 0.4756 0.6616 0.064 Uiso 0.86 1 calc PR D 1
C54A C 0.21385(7) 0.3270(3) 0.71966(12) 0.0498(11) Uani 0.86 1 d P D 1
H54A H 0.2269 0.3016 0.7125 0.075 Uiso 0.86 1 calc PR D 1
H54B H 0.2069 0.2506 0.7266 0.075 Uiso 0.86 1 calc PR D 1
H54C H 0.2195 0.3843 0.7470 0.075 Uiso 0.86 1 calc PR D 1
C52B C 0.2222(3) 0.400(2) 0.6867(8) 0.060(7) Uiso 0.14 1 d PD D 2
H52D H 0.2235 0.4219 0.6576 0.090 Uiso 0.14 1 calc PR D 2
H52E H 0.2292 0.3152 0.6975 0.090 Uiso 0.14 1 calc PR D 2
H52F H 0.2304 0.4639 0.7108 0.090 Uiso 0.14 1 calc PR D 2
C53B C 0.1940(4) 0.373(2) 0.7193(7) 0.060(7) Uiso 0.14 1 d PD D 2
H53D H 0.2002 0.2878 0.7308 0.089 Uiso 0.14 1 calc PR D 2
H53E H 0.1777 0.3781 0.7143 0.089 Uiso 0.14 1 calc PR D 2
H53F H 0.2031 0.4377 0.7425 0.089 Uiso 0.14 1 calc PR D 2
C54B C 0.1879(5) 0.5278(19) 0.6569(9) 0.076(10) Uiso 0.14 1 d PD D 2
H54D H 0.1894 0.5348 0.6271 0.114 Uiso 0.14 1 calc PR D 2
H54E H 0.1978 0.5925 0.6789 0.114 Uiso 0.14 1 calc PR D 2
H54F H 0.1717 0.5418 0.6513 0.114 Uiso 0.14 1 calc PR D 2
O22 O 0.07763(3) 0.33474(16) 0.34638(5) 0.0221(4) Uani 1 1 d . . .
O23 O 0.07466(4) 0.51879(19) 0.37880(7) 0.0513(7) Uani 1 1 d . . .
C55 C 0.06945(5) 0.4471(2) 0.34442(9) 0.0263(6) Uani 1 1 d . . .
C56 C 0.05211(5) 0.4904(3) 0.29557(9) 0.0288(7) Uani 1 1 d . . .
C57 C 0.06542(6) 0.4977(3) 0.26456(10) 0.0418(8) Uani 1 1 d . . .
H57A H 0.0719 0.4133 0.2634 0.063 Uiso 1 1 calc R . .
H57B H 0.0781 0.5604 0.2778 0.063 Uiso 1 1 calc R . .
H57C H 0.0547 0.5241 0.2327 0.063 Uiso 1 1 calc R . .
C58 C 0.04173(6) 0.6201(3) 0.29769(11) 0.0583(11) Uani 1 1 d . . .
H58A H 0.0332 0.6137 0.3173 0.087 Uiso 1 1 calc R . .
H58B H 0.0311 0.6468 0.2659 0.087 Uiso 1 1 calc R . .
H58C H 0.0543 0.6833 0.3113 0.087 Uiso 1 1 calc R . .
C59 C 0.03299(5) 0.3907(3) 0.27556(11) 0.0505(9) Uani 1 1 d . . .
H59A H 0.0245 0.3853 0.2953 0.076 Uiso 1 1 calc R . .
H59B H 0.0399 0.3071 0.2749 0.076 Uiso 1 1 calc R . .
H59C H 0.0222 0.4152 0.2436 0.076 Uiso 1 1 calc R . .
O24 O 0.10210(3) 0.33635(15) 0.60758(6) 0.0219(4) Uani 1 1 d . . .
O25 O 0.11859(4) 0.52331(17) 0.60501(7) 0.0346(5) Uani 1 1 d . . .
C60 C 0.10804(5) 0.4519(2) 0.62067(9) 0.0227(6) Uani 1 1 d . . .
C61 C 0.10096(5) 0.4981(2) 0.65914(9) 0.0262(6) Uani 1 1 d . . .
C62 C 0.10848(5) 0.6376(2) 0.67260(9) 0.0313(7) Uani 1 1 d . . .
H62A H 0.1037 0.6653 0.6971 0.047 Uiso 1 1 calc R . .
H62B H 0.1011 0.6925 0.6449 0.047 Uiso 1 1 calc R . .
H62C H 0.1255 0.6441 0.6845 0.047 Uiso 1 1 calc R . .
C63 C 0.07451(6) 0.4882(3) 0.64027(12) 0.0468(9) Uani 1 1 d . . .
H63A H 0.0697 0.3990 0.6318 0.070 Uiso 1 1 calc R . .
H63B H 0.0672 0.5425 0.6124 0.070 Uiso 1 1 calc R . .
H63C H 0.0696 0.5166 0.6645 0.070 Uiso 1 1 calc R . .
C64 C 0.11244(6) 0.4131(3) 0.70216(10) 0.0462(9) Uani 1 1 d . . .
H64A H 0.1074 0.3242 0.6937 0.069 Uiso 1 1 calc R . .
H64B H 0.1079 0.4418 0.7268 0.069 Uiso 1 1 calc R . .
H64C H 0.1294 0.4186 0.7138 0.069 Uiso 1 1 calc R . .
O26 O 0.20410(3) 0.34090(15) 0.53508(6) 0.0213(4) Uani 1 1 d . . .
O27 O 0.18832(3) 0.52540(17) 0.50089(7) 0.0333(5) Uani 1 1 d . . .
C65 C 0.20534(4) 0.4535(2) 0.52101(8) 0.0204(6) Uani 1 1 d . E .
C66 C 0.22981(5) 0.4973(2) 0.52942(9) 0.0255(6) Uani 1 1 d . . .
C67A C 0.24561(9) 0.4841(5) 0.58158(17) 0.0485(14) Uiso 0.65 1 d P E 1
H67A H 0.2405 0.5437 0.5995 0.073 Uiso 0.65 1 calc PR E 1
H67B H 0.2617 0.5040 0.5872 0.073 Uiso 0.65 1 calc PR E 1
H67C H 0.2448 0.3961 0.5917 0.073 Uiso 0.65 1 calc PR E 1
C68A C 0.23011(9) 0.6313(5) 0.51232(18) 0.0442(13) Uiso 0.65 1 d P E 1
H68A H 0.2251 0.6913 0.5302 0.066 Uiso 0.65 1 calc PR E 1
H68B H 0.2195 0.6370 0.4789 0.066 Uiso 0.65 1 calc PR E 1
H68C H 0.2460 0.6532 0.5168 0.066 Uiso 0.65 1 calc PR E 1
C69A C 0.23788(10) 0.4052(5) 0.50069(18) 0.0504(14) Uiso 0.65 1 d P E 1
H69A H 0.2325 0.3181 0.5025 0.076 Uiso 0.65 1 calc PR E 1
H69B H 0.2549 0.4061 0.5135 0.076 Uiso 0.65 1 calc PR E 1
H69C H 0.2313 0.4330 0.4678 0.076 Uiso 0.65 1 calc PR E 1
C67B C 0.24965(14) 0.4236(8) 0.5673(3) 0.032(2) Uiso 0.35 1 d P E 2
H67D H 0.2519 0.4546 0.5983 0.048 Uiso 0.35 1 calc PR E 2
H67E H 0.2640 0.4367 0.5632 0.048 Uiso 0.35 1 calc PR E 2
H67F H 0.2458 0.3321 0.5646 0.048 Uiso 0.35 1 calc PR E 2
C68B C 0.23232(19) 0.6398(9) 0.5417(4) 0.057(3) Uiso 0.35 1 d P E 2
H68D H 0.2243 0.6591 0.5616 0.085 Uiso 0.35 1 calc PR E 2
H68E H 0.2254 0.6905 0.5127 0.085 Uiso 0.35 1 calc PR E 2
H68F H 0.2489 0.6614 0.5586 0.085 Uiso 0.35 1 calc PR E 2
C69B C 0.2320(2) 0.4836(11) 0.4835(4) 0.071(3) Uiso 0.35 1 d P E 2
H69D H 0.2243 0.5560 0.4629 0.106 Uiso 0.35 1 calc PR E 2
H69E H 0.2246 0.4033 0.4682 0.106 Uiso 0.35 1 calc PR E 2
H69F H 0.2485 0.4825 0.4897 0.106 Uiso 0.35 1 calc PR E 2
O28 O 0.10444(3) 0.37570(17) 0.44262(6) 0.0222(4) Uani 1 1 d D . .
H281 H 0.0941(5) 0.432(2) 0.4238(9) 0.033 Uiso 1 1 d D . .
H282 H 0.1042(5) 0.372(3) 0.4663(8) 0.033 Uiso 1 1 d D . .
O29 O 0.12215(3) 0.37321(17) 0.54406(6) 0.0213(4) Uani 1 1 d D . .
H291 H 0.1234(5) 0.436(2) 0.5656(9) 0.032 Uiso 1 1 d D . .
H292 H 0.1348(4) 0.360(3) 0.5436(10) 0.032 Uiso 1 1 d D . .
O30 O 0.15580(3) 0.37814(17) 0.50069(6) 0.0212(4) Uani 1 1 d D . .
H301 H 0.1651(5) 0.435(2) 0.4967(9) 0.032 Uiso 1 1 d D . .
H302 H 0.1441(4) 0.371(3) 0.4770(8) 0.032 Uiso 1 1 d D . .
Cl1A Cl -0.00511(8) -0.0778(3) 0.2541(3) 0.074(2) Uani 0.31 1 d PU . .
Cl2A Cl 0.01169(8) 0.1121(5) 0.18683(17) 0.0916(18) Uani 0.31 1 d PU . .
Cl1B Cl -0.01261(14) 0.0041(8) 0.2710(3) 0.107(2) Uiso 0.19 1 d PU . .
Cl2B Cl 0.01288(15) 0.0772(8) 0.2035(3) 0.059(2) Uiso 0.19 1 d PU . .
C91 C 0.0037(2) 0.0891(7) 0.2426(4) 0.079(3) Uiso 0.50 1 d P . .

loop_
_atom_site_aniso_label
_atom_site_aniso_U_11
_atom_site_aniso_U_22
_atom_site_aniso_U_33
_atom_site_aniso_U_23
_atom_site_aniso_U_13
_atom_site_aniso_U_12
Fe1 0.0166(2) 0.01668(18) 0.01568(18) -0.00079(14) 0.00754(15) -0.00138(15)
Fe2 0.0177(2) 0.01633(18) 0.01703(18) 0.00126(14) 0.00843(15) 0.00122(15)
Fe3 0.0176(2) 0.01592(17) 0.01731(18) -0.00037(14) 0.00681(15) 0.00112(15)
Fe4 0.0171(2) 0.01808(19) 0.01946(18) -0.00403(14) 0.00860(15) -0.00190(15)
Fe5 0.0208(2) 0.01649(18) 0.01851(18) -0.00316(14) 0.00983(16) -0.00217(15)
Fe6 0.0205(2) 0.01687(18) 0.01613(18) 0.00047(14) 0.00753(15) -0.00296(15)
Fe7 0.0175(2) 0.01595(17) 0.01798(18) 0.00147(14) 0.00691(15) -0.00209(15)
O1 0.0147(9) 0.0187(9) 0.0164(8) 0.0004(7) 0.0060(7) 0.0012(7)
O2 0.0153(9) 0.0196(9) 0.0169(9) -0.0045(7) 0.0071(7) -0.0030(7)
O3 0.0166(9) 0.0187(9) 0.0150(8) 0.0010(7) 0.0058(7) -0.0024(7)
N1 0.0197(12) 0.0166(11) 0.0190(11) 0.0014(8) 0.0091(9) -0.0011(9)
C1 0.0227(15) 0.0163(13) 0.0241(13) 0.0022(10) 0.0118(11) 0.0025(11)
C2 0.0221(15) 0.0166(13) 0.0265(14) 0.0048(10) 0.0113(12) 0.0032(11)
O4 0.0199(10) 0.0156(9) 0.0200(9) 0.0025(7) 0.0104(8) 0.0034(7)
C3 0.0140(13) 0.0251(14) 0.0228(13) 0.0019(11) 0.0075(11) 0.0034(11)
C4 0.0166(14) 0.0252(14) 0.0212(13) -0.0003(11) 0.0082(11) 0.0004(11)
O5 0.0163(10) 0.0193(9) 0.0228(9) -0.0010(7) 0.0098(8) -0.0009(7)
C5 0.0270(16) 0.0222(14) 0.0230(14) 0.0036(11) 0.0153(12) 0.0013(11)
C6 0.0262(16) 0.0255(14) 0.0293(15) -0.0008(11) 0.0159(12) 0.0020(12)
C7 0.0414(19) 0.0374(17) 0.0411(18) -0.0005(14) 0.0310(16) 0.0061(14)
C8 0.057(2) 0.064(2) 0.0327(17) 0.0002(16) 0.0287(17) 0.0058(18)
N2 0.0179(12) 0.0205(11) 0.0224(11) -0.0033(9) 0.0093(9) -0.0025(9)
C9 0.0234(15) 0.0175(13) 0.0281(14) -0.0066(11) 0.0122(12) -0.0037(11)
C10 0.0247(15) 0.0195(13) 0.0230(14) -0.0061(11) 0.0099(12) -0.0016(11)
O6 0.0182(10) 0.0149(8) 0.0219(9) -0.0054(7) 0.0092(8) -0.0024(7)
C11 0.0201(15) 0.0293(15) 0.0205(13) -0.0074(11) 0.0079(11) -0.0035(12)
C12 0.0186(15) 0.0272(14) 0.0201(13) -0.0024(11) 0.0052(11) -0.0012(11)
O7 0.0166(10) 0.0197(9) 0.0184(9) -0.0031(7) 0.0049(7) -0.0022(7)
C13 0.0195(15) 0.0234(14) 0.0285(15) -0.0061(11) 0.0115(12) -0.0027(11)
C14 0.0243(16) 0.0277(15) 0.0298(15) -0.0088(12) 0.0129(12) -0.0041(12)
C15 0.0287(17) 0.0404(18) 0.0458(18) -0.0153(14) 0.0200(15) -0.0118(14)
C16 0.0285(19) 0.051(2) 0.068(2) -0.0170(18) 0.0213(17) -0.0183(16)
N3 0.0250(13) 0.0185(11) 0.0204(11) 0.0023(9) 0.0107(10) -0.0006(9)
C17 0.0312(16) 0.0180(13) 0.0222(14) 0.0016(10) 0.0143(12) -0.0025(11)
C18 0.0272(16) 0.0186(13) 0.0264(14) 0.0000(11) 0.0142(12) -0.0064(11)
O8 0.0227(10) 0.0167(9) 0.0173(9) 0.0021(7) 0.0094(8) -0.0044(7)
C19 0.0289(16) 0.0292(15) 0.0224(14) 0.0028(11) 0.0165(12) -0.0010(12)
C20 0.0307(17) 0.0259(14) 0.0201(13) -0.0018(11) 0.0134(12) 0.0003(12)
O9 0.0239(10) 0.0202(9) 0.0151(9) -0.0001(7) 0.0090(8) -0.0018(8)
C21 0.0280(16) 0.0251(14) 0.0186(13) 0.0032(11) 0.0034(12) -0.0071(12)
C22 0.0352(18) 0.0465(19) 0.0283(16) 0.0155(14) 0.0157(14) 0.0087(15)
C23A 0.032(3) 0.051(3) 0.029(3) 0.012(2) 0.016(3) 0.006(3)
C24A 0.049(3) 0.051(3) 0.032(3) 0.012(2) 0.009(2) -0.001(3)
O10 0.0204(10) 0.0206(9) 0.0188(9) -0.0012(7) 0.0074(8) 0.0018(8)
O11 0.0246(10) 0.0194(9) 0.0196(9) -0.0016(7) 0.0092(8) 0.0041(8)
C25 0.0232(15) 0.0176(13) 0.0185(13) 0.0004(10) 0.0110(11) -0.0023(11)
C26 0.0280(16) 0.0258(14) 0.0165(13) -0.0037(11) 0.0094(12) 0.0017(12)
C27 0.067(3) 0.0293(17) 0.0345(18) -0.0123(14) 0.0094(17) 0.0059(16)
C28 0.0341(19) 0.054(2) 0.0262(16) -0.0143(14) 0.0057(14) -0.0013(15)
C29 0.047(2) 0.062(2) 0.0231(15) -0.0028(14) 0.0183(15) -0.0109(17)
O12 0.0262(11) 0.0202(9) 0.0215(9) 0.0037(7) 0.0127(8) 0.0029(8)
O13 0.0238(11) 0.0213(9) 0.0278(10) 0.0036(8) 0.0132(8) 0.0026(8)
C30 0.0221(15) 0.0205(14) 0.0130(12) 0.0001(10) 0.0039(11) -0.0029(11)
C31 0.0260(16) 0.0210(14) 0.0232(14) 0.0029(11) 0.0125(12) 0.0005(11)
C32 0.053(2) 0.0349(17) 0.0285(16) 0.0022(13) 0.0236(15) -0.0065(15)
C33 0.044(2) 0.0236(15) 0.0488(19) 0.0099(13) 0.0261(16) 0.0015(14)
C34 0.0338(18) 0.0342(17) 0.0419(18) 0.0070(13) 0.0168(15) -0.0069(14)
O14 0.0280(11) 0.0219(9) 0.0234(9) -0.0061(8) 0.0155(8) -0.0061(8)
O15 0.0272(11) 0.0214(9) 0.0248(10) -0.0057(7) 0.0148(8) -0.0066(8)
C35 0.0210(15) 0.0200(14) 0.0240(14) 0.0004(11) 0.0104(12) 0.0015(11)
C36 0.0299(16) 0.0261(14) 0.0245(14) -0.0025(11) 0.0153(12) -0.0055(12)
C37 0.0320(18) 0.052(2) 0.0421(18) 0.0030(15) 0.0222(15) 0.0008(15)
C38 0.048(2) 0.0323(17) 0.0406(17) -0.0053(13) 0.0273(16) -0.0154(15)
C39 0.044(2) 0.0413(18) 0.0287(16) -0.0031(13) 0.0224(14) -0.0138(15)
O16 0.0215(10) 0.0215(9) 0.0296(10) -0.0069(8) 0.0121(8) 0.0005(8)
O17 0.0218(11) 0.0216(9) 0.0274(10) -0.0052(8) 0.0087(8) 0.0003(8)
C40 0.0224(15) 0.0222(14) 0.0247(14) 0.0011(11) 0.0143(12) -0.0005(11)
C41 0.0234(16) 0.0227(15) 0.0371(16) -0.0034(12) 0.0110(13) 0.0033(12)
O18 0.0212(10) 0.0209(9) 0.0232(9) 0.0027(7) 0.0092(8) -0.0019(8)
O19 0.0200(10) 0.0224(10) 0.0271(10) 0.0088(8) 0.0071(8) -0.0001(8)
C45 0.0222(15) 0.0205(13) 0.0213(13) 0.0000(11) 0.0054(11) -0.0007(11)
C46 0.0219(16) 0.0329(16) 0.0376(17) 0.0134(13) 0.0094(13) 0.0007(13)
C47 0.0253(18) 0.0432(19) 0.058(2) 0.0169(16) 0.0193(16) 0.0102(14)
C48 0.037(2) 0.071(3) 0.043(2) 0.0077(18) -0.0048(16) 0.0038(19)
C49 0.036(2) 0.043(2) 0.095(3) 0.0414(19) 0.0300(19) 0.0175(16)
O20 0.0269(11) 0.0205(9) 0.0188(9) -0.0009(7) 0.0075(8) -0.0064(8)
O21 0.0331(12) 0.0204(9) 0.0195(9) -0.0008(7) 0.0099(8) -0.0066(8)
C50 0.0178(14) 0.0225(14) 0.0232(14) -0.0028(11) 0.0058(11) -0.0021(11)
C51 0.0384(19) 0.0225(14) 0.0228(14) -0.0054(11) 0.0066(13) -0.0097(13)
C52A 0.066(3) 0.031(2) 0.043(2) -0.0162(17) 0.025(2) -0.027(2)
C53A 0.065(3) 0.0290(19) 0.042(2) -0.0110(16) 0.030(2) -0.0085(19)
C54A 0.055(3) 0.043(2) 0.029(2) -0.0090(17) -0.0040(18) -0.012(2)
O22 0.0221(10) 0.0203(9) 0.0212(9) 0.0008(7) 0.0067(8) 0.0048(8)
O23 0.0794(18) 0.0321(12) 0.0236(11) -0.0066(9) 0.0035(11) 0.0290(11)
C55 0.0280(16) 0.0238(15) 0.0268(15) 0.0013(12) 0.0112(12) 0.0052(12)
C56 0.0314(17) 0.0279(15) 0.0230(14) 0.0004(12) 0.0075(13) 0.0112(13)
C57 0.046(2) 0.0451(19) 0.0303(17) 0.0092(14) 0.0124(15) 0.0114(16)
C58 0.076(3) 0.054(2) 0.0313(18) 0.0068(16) 0.0100(18) 0.043(2)
C59 0.0291(19) 0.067(2) 0.0389(19) 0.0108(17) -0.0017(15) 0.0037(17)
O24 0.0302(11) 0.0174(9) 0.0210(9) -0.0051(7) 0.0137(8) -0.0041(8)
O25 0.0560(14) 0.0236(10) 0.0396(11) -0.0092(9) 0.0350(11) -0.0148(10)
C60 0.0306(16) 0.0198(14) 0.0196(13) -0.0019(11) 0.0123(12) -0.0036(12)
C61 0.0411(18) 0.0188(14) 0.0270(14) -0.0066(11) 0.0225(13) -0.0076(12)
C62 0.048(2) 0.0242(15) 0.0280(15) -0.0066(12) 0.0222(14) -0.0040(13)
C63 0.060(2) 0.0389(19) 0.065(2) -0.0206(16) 0.049(2) -0.0180(17)
C64 0.095(3) 0.0255(16) 0.0327(17) -0.0015(13) 0.0414(19) -0.0020(17)
O26 0.0194(10) 0.0175(9) 0.0274(10) 0.0045(7) 0.0103(8) -0.0034(7)
O27 0.0219(11) 0.0237(10) 0.0515(13) 0.0149(9) 0.0127(9) 0.0014(8)
C65 0.0225(15) 0.0198(14) 0.0193(13) 0.0017(10) 0.0092(11) -0.0016(11)
C66 0.0228(16) 0.0200(14) 0.0321(15) 0.0057(11) 0.0099(12) -0.0035(11)
O28 0.0281(11) 0.0208(10) 0.0166(9) -0.0004(8) 0.0085(9) 0.0034(8)
O29 0.0254(11) 0.0205(10) 0.0225(10) -0.0036(7) 0.0146(9) -0.0017(8)
O30 0.0185(11) 0.0199(10) 0.0234(10) 0.0024(8) 0.0072(8) -0.0025(8)
Cl1A 0.045(4) 0.0619(16) 0.057(3) 0.018(2) -0.036(3) -0.0135(17)
Cl2A 0.057(3) 0.107(4) 0.069(3) -0.031(3) -0.013(2) 0.015(2)

loop_
_atom_type_symbol
_atom_type_description
_atom_type_scat_dispersion_real
_atom_type_scat_dispersion_imag
_atom_type_scat_source
C C 0.0033 0.0016 'International Tables Vol C Tables 4.2.6.8 and 6.1.1.4'
H H 0.0000 0.0000 'International Tables Vol C Tables 4.2.6.8 and 6.1.1.4'
N N 0.0061 0.0033 'International Tables Vol C Tables 4.2.6.8 and 6.1.1.4'
O O 0.0106 0.0060 'International Tables Vol C Tables 4.2.6.8 and 6.1.1.4'
Fe Fe 0.3463 0.8444 'International Tables Vol C Tables 4.2.6.8 and 6.1.1.4'
Cl Cl 0.1484 0.1585 'International Tables Vol C Tables 4.2.6.8 and 6.1.1.4'

loop_
_geom_angle_atom_site_label_1
_geom_angle_atom_site_label_2
_geom_angle_atom_site_label_3
_geom_angle
_geom_angle_site_symmetry_1
_geom_angle_site_symmetry_3
_geom_angle_publ_flag
O6 Fe1 O4 91.43(7) . . ?
O6 Fe1 O8 92.31(7) . . ?
O4 Fe1 O8 92.58(7) . . ?
O6 Fe1 O2 78.02(6) . . ?
O4 Fe1 O2 162.17(6) . . ?
O8 Fe1 O2 102.07(7) . . ?
O6 Fe1 O1 102.51(6) . . ?
O4 Fe1 O1 77.82(6) . . ?
O8 Fe1 O1 162.42(7) . . ?
O2 Fe1 O1 90.34(6) . . ?
O6 Fe1 O3 163.18(7) . . ?
O4 Fe1 O3 102.57(7) . . ?
O8 Fe1 O3 77.95(6) . . ?
O2 Fe1 O3 90.51(7) . . ?
O1 Fe1 O3 89.68(6) . . ?
O6 Fe1 Fe6 127.32(5) . . ?
O4 Fe1 Fe6 109.89(5) . . ?
O8 Fe1 Fe6 41.33(5) . . ?
O2 Fe1 Fe6 87.90(4) . . ?
O1 Fe1 Fe6 128.37(5) . . ?
O3 Fe1 Fe6 38.78(4) . . ?
O6 Fe1 Fe4 41.47(5) . . ?
O4 Fe1 Fe4 126.24(5) . . ?
O8 Fe1 Fe4 109.62(5) . . ?
O2 Fe1 Fe4 38.81(4) . . ?
O1 Fe1 Fe4 87.85(5) . . ?
O3 Fe1 Fe4 129.19(5) . . ?
Fe6 Fe1 Fe4 119.168(15) . . ?
O6 Fe1 Fe2 108.76(5) . . ?
O4 Fe1 Fe2 41.12(5) . . ?
O8 Fe1 Fe2 127.16(5) . . ?
O2 Fe1 Fe2 129.04(5) . . ?
O1 Fe1 Fe2 38.73(5) . . ?
O3 Fe1 Fe2 88.01(5) . . ?
Fe6 Fe1 Fe2 119.037(16) . . ?
Fe4 Fe1 Fe2 118.271(15) . . ?
O1 Fe2 O4 81.21(7) . . ?
O1 Fe2 O5 96.80(7) . . ?
O4 Fe2 O5 95.90(7) . . ?
O1 Fe2 O12 101.62(7) . . ?
O4 Fe2 O12 175.76(7) . . ?
O5 Fe2 O12 86.92(7) . . ?
O1 Fe2 O10 98.82(7) . . ?
O4 Fe2 O10 92.14(7) . . ?
O5 Fe2 O10 163.35(7) . . ?
O12 Fe2 O10 84.34(7) . . ?
O1 Fe2 N1 159.57(7) . . ?
O4 Fe2 N1 78.93(7) . . ?
O5 Fe2 N1 80.54(7) . . ?
O12 Fe2 N1 98.47(7) . . ?
O10 Fe2 N1 86.76(7) . . ?
O1 Fe2 Fe1 41.69(5) . . ?
O4 Fe2 Fe1 41.69(5) . . ?
O5 Fe2 Fe1 88.00(5) . . ?
O12 Fe2 Fe1 141.85(5) . . ?
O10 Fe2 Fe1 107.55(5) . . ?
N1 Fe2 Fe1 117.89(5) . . ?
O1 Fe3 O7 95.27(7) . . ?
O1 Fe3 O22 175.12(7) . . ?
O7 Fe3 O22 89.51(7) . . ?
O1 Fe3 O11 97.51(7) . . ?
O7 Fe3 O11 90.98(7) . . ?
O22 Fe3 O11 83.34(7) . . ?
O1 Fe3 O28 92.36(7) . . ?
O7 Fe3 O28 95.99(7) . . ?
O22 Fe3 O28 86.17(7) . . ?
O11 Fe3 O28 167.34(7) . . ?
O1 Fe3 O13 90.45(7) . . ?
O7 Fe3 O13 174.27(7) . . ?
O22 Fe3 O13 84.77(7) . . ?
O11 Fe3 O13 87.91(7) . . ?
O28 Fe3 O13 84.10(7) . . ?
O2 Fe4 O6 80.95(7) . . ?
O2 Fe4 O7 96.82(7) . . ?
O6 Fe4 O7 96.80(7) . . ?
O2 Fe4 O16 101.79(7) . . ?
O6 Fe4 O16 175.08(7) . . ?
O7 Fe4 O16 86.97(7) . . ?
O2 Fe4 O14 97.78(7) . . ?
O6 Fe4 O14 91.21(7) . . ?
O7 Fe4 O14 164.29(7) . . ?
O16 Fe4 O14 84.39(7) . . ?
O2 Fe4 N2 159.55(7) . . ?
O6 Fe4 N2 79.20(7) . . ?
O7 Fe4 N2 80.74(7) . . ?
O16 Fe4 N2 98.36(7) . . ?
O14 Fe4 N2 87.56(7) . . ?
O2 Fe4 Fe1 41.70(5) . . ?
O6 Fe4 Fe1 41.63(5) . . ?
O7 Fe4 Fe1 88.10(5) . . ?
O16 Fe4 Fe1 142.08(5) . . ?
O14 Fe4 Fe1 106.72(5) . . ?
N2 Fe4 Fe1 117.86(6) . . ?
O2 Fe5 O9 95.17(7) . . ?
O2 Fe5 O24 174.50(7) . . ?
O9 Fe5 O24 88.77(7) . . ?
O2 Fe5 O15 97.39(7) . . ?
O9 Fe5 O15 90.83(7) . . ?
O24 Fe5 O15 86.37(7) . . ?
O2 Fe5 O17 91.80(7) . . ?
O9 Fe5 O17 173.02(7) . . ?
O24 Fe5 O17 84.30(7) . . ?
O15 Fe5 O17 87.88(7) . . ?
O2 Fe5 O29 89.93(7) . . ?
O9 Fe5 O29 95.54(7) . . ?
O24 Fe5 O29 85.86(7) . . ?
O15 Fe5 O29 169.84(7) . . ?
O17 Fe5 O29 84.84(7) . . ?
O3 Fe6 O8 81.68(7) . . ?
O3 Fe6 O9 97.26(7) . . ?
O8 Fe6 O9 96.14(7) . . ?
O3 Fe6 O20 100.95(7) . . ?
O8 Fe6 O20 174.91(7) . . ?
O9 Fe6 O20 87.88(7) . . ?
O3 Fe6 O18 98.33(7) . . ?
O8 Fe6 O18 90.94(7) . . ?
O9 Fe6 O18 163.66(7) . . ?
O20 Fe6 O18 84.39(7) . . ?
O3 Fe6 N3 160.89(7) . . ?
O8 Fe6 N3 79.77(7) . . ?
O9 Fe6 N3 80.25(7) . . ?
O20 Fe6 N3 97.90(7) . . ?
O18 Fe6 N3 86.57(7) . . ?
O3 Fe6 Fe1 41.95(5) . . ?
O8 Fe6 Fe1 42.05(4) . . ?
O9 Fe6 Fe1 88.08(5) . . ?
O20 Fe6 Fe1 141.59(5) . . ?
O18 Fe6 Fe1 106.86(5) . . ?
N3 Fe6 Fe1 118.95(5) . . ?
O3 Fe7 O5 95.89(7) . . ?
O3 Fe7 O26 174.81(7) . . ?
O5 Fe7 O26 88.99(7) . . ?
O3 Fe7 O19 97.49(7) . . ?
O5 Fe7 O19 90.57(7) . . ?
O26 Fe7 O19 84.18(7) . . ?
O3 Fe7 O30 91.61(7) . . ?
O5 Fe7 O30 95.75(7) . . ?
O26 Fe7 O30 86.14(7) . . ?
O19 Fe7 O30 168.35(7) . . ?
O3 Fe7 O21 91.31(7) . . ?
O5 Fe7 O21 172.78(7) . . ?
O26 Fe7 O21 83.83(7) . . ?
O19 Fe7 O21 87.99(7) . . ?
O30 Fe7 O21 84.52(7) . . ?
Fe3 O1 Fe2 118.93(8) . . ?
Fe3 O1 Fe1 134.57(9) . . ?
Fe2 O1 Fe1 99.58(7) . . ?
Fe5 O2 Fe4 119.13(9) . . ?
Fe5 O2 Fe1 134.90(8) . . ?
Fe4 O2 Fe1 99.49(7) . . ?
Fe7 O3 Fe6 119.37(8) . . ?
Fe7 O3 Fe1 134.03(8) . . ?
Fe6 O3 Fe1 99.27(7) . . ?
C3 N1 C1 112.59(18) . . ?
C3 N1 C5 111.43(19) . . ?
C1 N1 C5 111.54(18) . . ?
C3 N1 Fe2 105.48(14) . . ?
C1 N1 Fe2 103.40(14) . . ?
C5 N1 Fe2 111.98(14) . . ?
N1 C1 C2 109.99(19) . . ?
N1 C1 H1A 109.7 . . ?
C2 C1 H1A 109.7 . . ?
N1 C1 H1B 109.7 . . ?
C2 C1 H1B 109.7 . . ?
H1A C1 H1B 108.2 . . ?
O4 C2 C1 107.71(19) . . ?
O4 C2 H2A 110.2 . . ?
C1 C2 H2A 110.2 . . ?
O4 C2 H2B 110.2 . . ?
C1 C2 H2B 110.2 . . ?
H2A C2 H2B 108.5 . . ?
C2 O4 Fe2 120.48(14) . . ?
C2 O4 Fe1 137.01(14) . . ?
Fe2 O4 Fe1 97.19(7) . . ?
N1 C3 C4 109.56(19) . . ?
N1 C3 H3A 109.8 . . ?
C4 C3 H3A 109.8 . . ?
N1 C3 H3B 109.8 . . ?
C4 C3 H3B 109.8 . . ?
H3A C3 H3B 108.2 . . ?
O5 C4 C3 107.9(2) . . ?
O5 C4 H4A 110.1 . . ?
C3 C4 H4A 110.1 . . ?
O5 C4 H4B 110.1 . . ?
C3 C4 H4B 110.1 . . ?
H4A C4 H4B 108.4 . . ?
C4 O5 Fe7 120.58(14) . . ?
C4 O5 Fe2 110.63(14) . . ?
Fe7 O5 Fe2 128.11(9) . . ?
N1 C5 C6 116.3(2) . . ?
N1 C5 H5A 108.2 . . ?
C6 C5 H5A 108.2 . . ?
N1 C5 H5B 108.2 . . ?
C6 C5 H5B 108.2 . . ?
H5A C5 H5B 107.4 . . ?
C5 C6 C7 112.6(2) . . ?
C5 C6 H6A 109.1 . . ?
C7 C6 H6A 109.1 . . ?
C5 C6 H6B 109.1 . . ?
C7 C6 H6B 109.1 . . ?
H6A C6 H6B 107.8 . . ?
C8 C7 C6 114.2(2) . . ?
C8 C7 H7A 108.7 . . ?
C6 C7 H7A 108.7 . . ?
C8 C7 H7B 108.7 . . ?
C6 C7 H7B 108.7 . . ?
H7A C7 H7B 107.6 . . ?
C7 C8 H8A 109.5 . . ?
C7 C8 H8B 109.5 . . ?
H8A C8 H8B 109.5 . . ?
C7 C8 H8C 109.5 . . ?
H8A C8 H8C 109.5 . . ?
H8B C8 H8C 109.5 . . ?
C13 N2 C11 112.18(19) . . ?
C13 N2 C9 111.32(19) . . ?
C11 N2 C9 112.21(19) . . ?
C13 N2 Fe4 111.45(14) . . ?
C11 N2 Fe4 105.37(14) . . ?
C9 N2 Fe4 103.85(14) . . ?
N2 C9 C10 110.0(2) . . ?
N2 C9 H9A 109.7 . . ?
C10 C9 H9A 109.7 . . ?
N2 C9 H9B 109.7 . . ?
C10 C9 H9B 109.7 . . ?
H9A C9 H9B 108.2 . . ?
O6 C10 C9 108.0(2) . . ?
O6 C10 H10A 110.1 . . ?
C9 C10 H10A 110.1 . . ?
O6 C10 H10B 110.1 . . ?
C9 C10 H10B 110.1 . . ?
H10A C10 H10B 108.4 . . ?
C10 O6 Fe4 119.90(14) . . ?
C10 O6 Fe1 136.84(15) . . ?
Fe4 O6 Fe1 96.90(7) . . ?
N2 C11 C12 109.7(2) . . ?
N2 C11 H11A 109.7 . . ?
C12 C11 H11A 109.7 . . ?
N2 C11 H11B 109.7 . . ?
C12 C11 H11B 109.7 . . ?
H11A C11 H11B 108.2 . . ?
O7 C12 C11 107.83(19) . . ?
O7 C12 H12A 110.1 . . ?
C11 C12 H12A 110.1 . . ?
O7 C12 H12B 110.1 . . ?
C11 C12 H12B 110.1 . . ?
H12A C12 H12B 108.5 . . ?
C12 O7 Fe3 120.22(15) . . ?
C12 O7 Fe4 110.45(14) . . ?
Fe3 O7 Fe4 128.45(8) . . ?
N2 C13 C14 116.5(2) . . ?
N2 C13 H13A 108.2 . . ?
C14 C13 H13A 108.2 . . ?
N2 C13 H13B 108.2 . . ?
C14 C13 H13B 108.2 . . ?
H13A C13 H13B 107.3 . . ?
C15 C14 C13 111.4(2) . . ?
C15 C14 H14A 109.4 . . ?
C13 C14 H14A 109.4 . . ?
C15 C14 H14B 109.4 . . ?
C13 C14 H14B 109.4 . . ?
H14A C14 H14B 108.0 . . ?
C16 C15 C14 113.1(2) . . ?
C16 C15 H15A 109.0 . . ?
C14 C15 H15A 109.0 . . ?
C16 C15 H15B 109.0 . . ?
C14 C15 H15B 109.0 . . ?
H15A C15 H15B 107.8 . . ?
C15 C16 H16A 109.5 . . ?
C15 C16 H16B 109.5 . . ?
H16A C16 H16B 109.5 . . ?
C15 C16 H16C 109.5 . . ?
H16A C16 H16C 109.5 . . ?
H16B C16 H16C 109.5 . . ?
C19 N3 C17 112.1(2) . . ?
C19 N3 C21 112.3(2) . . ?
C17 N3 C21 112.11(19) . . ?
C19 N3 Fe6 106.25(14) . . ?
C17 N3 Fe6 103.58(14) . . ?
C21 N3 Fe6 109.93(15) . . ?
N3 C17 C18 109.60(19) . . ?
N3 C17 H17A 109.8 . . ?
C18 C17 H17A 109.8 . . ?
N3 C17 H17B 109.8 . . ?
C18 C17 H17B 109.8 . . ?
H17A C17 H17B 108.2 . . ?
O8 C18 C17 108.0(2) . . ?
O8 C18 H18A 110.1 . . ?
C17 C18 H18A 110.1 . . ?
O8 C18 H18B 110.1 . . ?
C17 C18 H18B 110.1 . . ?
H18A C18 H18B 108.4 . . ?
C18 O8 Fe6 119.23(14) . . ?
C18 O8 Fe1 136.65(15) . . ?
Fe6 O8 Fe1 96.62(7) . . ?
N3 C19 C20 109.6(2) . . ?
N3 C19 H19A 109.8 . . ?
C20 C19 H19A 109.8 . . ?
N3 C19 H19B 109.8 . . ?
C20 C19 H19B 109.8 . . ?
H19A C19 H19B 108.2 . . ?
O9 C20 C19 108.2(2) . . ?
O9 C20 H20A 110.1 . . ?
C19 C20 H20A 110.1 . . ?
O9 C20 H20B 110.1 . . ?
C19 C20 H20B 110.1 . . ?
H20A C20 H20B 108.4 . . ?
C20 O9 Fe5 120.33(15) . . ?
C20 O9 Fe6 110.78(14) . . ?
Fe5 O9 Fe6 128.37(8) . . ?
N3 C21 C22 117.8(2) . . ?
N3 C21 H21A 121.1 . . ?
C22 C21 H21A 121.1 . . ?
C23B C22 C21 121.3(5) . . ?
C23B C22 C23A 22.5(4) . . ?
C21 C22 C23A 107.9(3) . . ?
C23B C22 H22A 115.9 . . ?
C21 C22 H22A 110.1 . . ?
C23A C22 H22A 110.1 . . ?
C23B C22 H22B 88.0 . . ?
C21 C22 H22B 110.1 . . ?
C23A C22 H22B 110.1 . . ?
H22A C22 H22B 108.4 . . ?
C23B C22 H22C 107.5 . . ?
C21 C22 H22C 107.0 . . ?
C23A C22 H22C 130.0 . . ?
H22A C22 H22C 89.8 . . ?
H22B C22 H22C 22.3 . . ?
C23B C22 H22D 107.0 . . ?
C21 C22 H22D 106.6 . . ?
C23A C22 H22D 96.4 . . ?
H22A C22 H22D 17.1 . . ?
H22B C22 H22D 124.1 . . ?
H22C C22 H22D 106.6 . . ?
C24A C23A C22 112.4(4) . . ?
C24A C23A H23A 109.1 . . ?
C22 C23A H23A 109.1 . . ?
C24A C23A H23B 109.1 . . ?
C22 C23A H23B 109.1 . . ?
H23A C23A H23B 107.8 . . ?
C23A C24A H24A 109.5 . . ?
C23A C24A H24B 109.5 . . ?
H24A C24A H24B 109.5 . . ?
C23A C24A H24C 109.5 . . ?
H24A C24A H24C 109.5 . . ?
H24B C24A H24C 109.5 . . ?
C22 C23B C24B 114.1(8) . . ?
C22 C23B H23C 108.7 . . ?
C24B C23B H23C 108.7 . . ?
C22 C23B H23D 108.7 . . ?
C24B C23B H23D 108.7 . . ?
H23C C23B H23D 107.6 . . ?
C23B C24B H24D 109.5 . . ?
C23B C24B H24E 109.5 . . ?
H24D C24B H24E 109.5 . . ?
C23B C24B H24F 109.5 . . ?
H24D C24B H24F 109.5 . . ?
H24E C24B H24F 109.5 . . ?
C25 O10 Fe2 125.07(15) . . ?
C25 O11 Fe3 134.77(16) . . ?
O10 C25 O11 125.5(2) . . ?
O10 C25 C26 117.5(2) . . ?
O11 C25 C26 117.0(2) . . ?
C28 C26 C27 110.4(2) . . ?
C28 C26 C29 109.9(2) . . ?
C27 C26 C29 109.5(2) . . ?
C28 C26 C25 111.5(2) . . ?
C27 C26 C25 109.8(2) . . ?
C29 C26 C25 105.7(2) . . ?
C26 C27 H27A 109.5 . . ?
C26 C27 H27B 109.5 . . ?
H27A C27 H27B 109.5 . . ?
C26 C27 H27C 109.5 . . ?
H27A C27 H27C 109.5 . . ?
H27B C27 H27C 109.5 . . ?
C26 C28 H28A 109.5 . . ?
C26 C28 H28B 109.5 . . ?
H28A C28 H28B 109.5 . . ?
C26 C28 H28C 109.5 . . ?
H28A C28 H28C 109.5 . . ?
H28B C28 H28C 109.5 . . ?
C26 C29 H29A 109.5 . . ?
C26 C29 H29B 109.5 . . ?
H29A C29 H29B 109.5 . . ?
C26 C29 H29C 109.5 . . ?
H29A C29 H29C 109.5 . . ?
H29B C29 H29C 109.5 . . ?
C30 O12 Fe2 125.57(16) . . ?
C30 O13 Fe3 131.17(16) . . ?
O13 C30 O12 125.3(2) . . ?
O13 C30 C31 118.5(2) . . ?
O12 C30 C31 116.2(2) . . ?
C34 C31 C33 110.1(2) . . ?
C34 C31 C32 110.7(2) . . ?
C33 C31 C32 109.4(2) . . ?
C34 C31 C30 109.2(2) . . ?
C33 C31 C30 110.3(2) . . ?
C32 C31 C30 107.1(2) . . ?
C31 C32 H32A 109.5 . . ?
C31 C32 H32B 109.5 . . ?
H32A C32 H32B 109.5 . . ?
C31 C32 H32C 109.5 . . ?
H32A C32 H32C 109.5 . . ?
H32B C32 H32C 109.5 . . ?
C31 C33 H33A 109.5 . . ?
C31 C33 H33B 109.5 . . ?
H33A C33 H33B 109.5 . . ?
C31 C33 H33C 109.5 . . ?
H33A C33 H33C 109.5 . . ?
H33B C33 H33C 109.5 . . ?
C31 C34 H34A 109.5 . . ?
C31 C34 H34B 109.5 . . ?
H34A C34 H34B 109.5 . . ?
C31 C34 H34C 109.5 . . ?
H34A C34 H34C 109.5 . . ?
H34B C34 H34C 109.5 . . ?
C35 O14 Fe4 126.44(16) . . ?
C35 O15 Fe5 134.11(16) . . ?
O14 C35 O15 124.9(2) . . ?
O14 C35 C36 117.2(2) . . ?
O15 C35 C36 117.8(2) . . ?
C38 C36 C35 110.1(2) . . ?
C38 C36 C39 110.8(2) . . ?
C35 C36 C39 111.1(2) . . ?
C38 C36 C37 109.4(2) . . ?
C35 C36 C37 105.2(2) . . ?
C39 C36 C37 110.0(2) . . ?
C36 C37 H37A 109.5 . . ?
C36 C37 H37B 109.5 . . ?
H37A C37 H37B 109.5 . . ?
C36 C37 H37C 109.5 . . ?
H37A C37 H37C 109.5 . . ?
H37B C37 H37C 109.5 . . ?
C36 C38 H38A 109.5 . . ?
C36 C38 H38B 109.5 . . ?
H38A C38 H38B 109.5 . . ?
C36 C38 H38C 109.5 . . ?
H38A C38 H38C 109.5 . . ?
H38B C38 H38C 109.5 . . ?
C36 C39 H39A 109.5 . . ?
C36 C39 H39B 109.5 . . ?
H39A C39 H39B 109.5 . . ?
C36 C39 H39C 109.5 . . ?
H39A C39 H39C 109.5 . . ?
H39B C39 H39C 109.5 . . ?
C40 O16 Fe4 126.61(16) . . ?
C40 O17 Fe5 131.50(16) . . ?
O17 C40 O16 124.9(2) . . ?
O17 C40 C41 118.7(2) . . ?
O16 C40 C41 116.4(2) . . ?
C44B C41 C43A 72.2(5) . . ?
C44B C41 C43B 115.4(6) . . ?
C43A C41 C43B 131.4(5) . . ?
C44B C41 C42A 128.6(5) . . ?
C43A C41 C42A 112.0(4) . . ?
C43B C41 C42A 24.0(4) . . ?
C44B C41 C40 113.6(4) . . ?
C43A C41 C40 110.1(3) . . ?
C43B C41 C40 109.3(4) . . ?
C42A C41 C40 112.1(3) . . ?
C44B C41 C44A 37.1(4) . . ?
C43A C41 C44A 108.6(3) . . ?
C43B C41 C44A 86.1(5) . . ?
C42A C41 C44A 107.4(3) . . ?
C40 C41 C44A 106.4(3) . . ?
C44B C41 C42B 106.4(5) . . ?
C43A C41 C42B 34.9(3) . . ?
C43B C41 C42B 109.2(5) . . ?
C42A C41 C42B 85.6(4) . . ?
C40 C41 C42B 101.9(4) . . ?
C44A C41 C42B 141.0(4) . . ?
C41 C42A H42A 109.5 . . ?
C41 C42A H42B 109.5 . . ?
H42A C42A H42B 109.5 . . ?
C41 C42A H42C 109.5 . . ?
H42A C42A H42C 109.5 . . ?
H42B C42A H42C 109.5 . . ?
C41 C43A H43A 109.5 . . ?
C41 C43A H43B 109.5 . . ?
H43A C43A H43B 109.5 . . ?
C41 C43A H43C 109.5 . . ?
H43A C43A H43C 109.5 . . ?
H43B C43A H43C 109.5 . . ?
C41 C44A H44A 109.5 . . ?
C41 C44A H44B 109.5 . . ?
H44A C44A H44B 109.5 . . ?
C41 C44A H44C 109.5 . . ?
H44A C44A H44C 109.5 . . ?
H44B C44A H44C 109.5 . . ?
C41 C42B H42D 109.5 . . ?
C41 C42B H42E 109.5 . . ?
H42D C42B H42E 109.5 . . ?
C41 C42B H42F 109.5 . . ?
H42D C42B H42F 109.5 . . ?
H42E C42B H42F 109.5 . . ?
C41 C43B H43D 109.5 . . ?
C41 C43B H43E 109.5 . . ?
H43D C43B H43E 109.5 . . ?
C41 C43B H43F 109.5 . . ?
H43D C43B H43F 109.5 . . ?
H43E C43B H43F 109.5 . . ?
C41 C44B H44D 109.5 . . ?
C41 C44B H44E 109.5 . . ?
H44D C44B H44E 109.5 . . ?
C41 C44B H44F 109.5 . . ?
H44D C44B H44F 109.5 . . ?
H44E C44B H44F 109.5 . . ?
C45 O18 Fe6 125.44(16) . . ?
C45 O19 Fe7 134.63(17) . . ?
O18 C45 O19 125.6(2) . . ?
O18 C45 C46 118.2(2) . . ?
O19 C45 C46 116.1(2) . . ?
C49 C46 C47 111.2(3) . . ?
C49 C46 C45 110.9(2) . . ?
C47 C46 C45 111.2(2) . . ?
C49 C46 C48 109.6(3) . . ?
C47 C46 C48 109.5(3) . . ?
C45 C46 C48 104.1(2) . . ?
C46 C47 H47A 109.5 . . ?
C46 C47 H47B 109.5 . . ?
H47A C47 H47B 109.5 . . ?
C46 C47 H47C 109.5 . . ?
H47A C47 H47C 109.5 . . ?
H47B C47 H47C 109.5 . . ?
C46 C48 H48A 109.5 . . ?
C46 C48 H48B 109.5 . . ?
H48A C48 H48B 109.5 . . ?
C46 C48 H48C 109.5 . . ?
H48A C48 H48C 109.5 . . ?
H48B C48 H48C 109.5 . . ?
C46 C49 H49A 109.5 . . ?
C46 C49 H49B 109.5 . . ?
H49A C49 H49B 109.5 . . ?
C46 C49 H49C 109.5 . . ?
H49A C49 H49C 109.5 . . ?
H49B C49 H49C 109.5 . . ?
C50 O20 Fe6 127.49(15) . . ?
C50 O21 Fe7 130.56(16) . . ?
O20 C50 O21 125.1(2) . . ?
O20 C50 C51 116.9(2) . . ?
O21 C50 C51 118.0(2) . . ?
C53B C51 C54B 115.4(13) . . ?
C52A C51 C54A 112.3(3) . . ?
C53B C51 C50 120.7(11) . . ?
C54B C51 C50 107.1(11) . . ?
C52A C51 C50 111.6(2) . . ?
C54A C51 C50 108.1(2) . . ?
C52A C51 C53A 109.5(3) . . ?
C54A C51 C53A 108.7(3) . . ?
C50 C51 C53A 106.4(2) . . ?
C53B C51 C52B 108.8(11) . . ?
C54B C51 C52B 100.6(11) . . ?
C50 C51 C52B 101.5(9) . . ?
C51 C52A H52A 109.5 . . ?
C51 C52A H52B 109.5 . . ?
H52A C52A H52B 109.5 . . ?
C51 C52A H52C 109.5 . . ?
H52A C52A H52C 109.5 . . ?
H52B C52A H52C 109.5 . . ?
C51 C53A H53A 109.5 . . ?
C51 C53A H53B 109.5 . . ?
H53A C53A H53B 109.5 . . ?
C51 C53A H53C 109.5 . . ?
H53A C53A H53C 109.5 . . ?
H53B C53A H53C 109.5 . . ?
C51 C54A H54A 109.5 . . ?
C51 C54A H54B 109.5 . . ?
H54A C54A H54B 109.5 . . ?
C51 C54A H54C 109.5 . . ?
H54A C54A H54C 109.5 . . ?
H54B C54A H54C 109.5 . . ?
C51 C52B H52D 109.5 . . ?
C51 C52B H52E 109.5 . . ?
H52D C52B H52E 109.5 . . ?
C51 C52B H52F 109.5 . . ?
H52D C52B H52F 109.5 . . ?
H52E C52B H52F 109.5 . . ?
C51 C53B H53D 109.5 . . ?
C51 C53B H53E 109.5 . . ?
H53D C53B H53E 109.5 . . ?
C51 C53B H53F 109.5 . . ?
H53D C53B H53F 109.5 . . ?
H53E C53B H53F 109.5 . . ?
C51 C54B H54D 109.5 . . ?
C51 C54B H54E 109.5 . . ?
H54D C54B H54E 109.5 . . ?
C51 C54B H54F 109.5 . . ?
H54D C54B H54F 109.5 . . ?
H54E C54B H54F 109.5 . . ?
C55 O22 Fe3 135.33(16) . . ?
O23 C55 O22 124.2(2) . . ?
O23 C55 C56 120.6(2) . . ?
O22 C55 C56 115.2(2) . . ?
C59 C56 C58 110.1(3) . . ?
C59 C56 C55 108.7(2) . . ?
C58 C56 C55 111.1(2) . . ?
C59 C56 C57 109.1(2) . . ?
C58 C56 C57 110.4(3) . . ?
C55 C56 C57 107.3(2) . . ?
C56 C57 H57A 109.5 . . ?
C56 C57 H57B 109.5 . . ?
H57A C57 H57B 109.5 . . ?
C56 C57 H57C 109.5 . . ?
H57A C57 H57C 109.5 . . ?
H57B C57 H57C 109.5 . . ?
C56 C58 H58A 109.5 . . ?
C56 C58 H58B 109.5 . . ?
H58A C58 H58B 109.5 . . ?
C56 C58 H58C 109.5 . . ?
H58A C58 H58C 109.5 . . ?
H58B C58 H58C 109.5 . . ?
C56 C59 H59A 109.5 . . ?
C56 C59 H59B 109.5 . . ?
H59A C59 H59B 109.5 . . ?
C56 C59 H59C 109.5 . . ?
H59A C59 H59C 109.5 . . ?
H59B C59 H59C 109.5 . . ?
C60 O24 Fe5 134.56(17) . . ?
O25 C60 O24 125.2(2) . . ?
O25 C60 C61 120.8(2) . . ?
O24 C60 C61 113.9(2) . . ?
C64 C61 C63 109.8(2) . . ?
C64 C61 C62 109.4(2) . . ?
C63 C61 C62 109.5(2) . . ?
C64 C61 C60 109.1(2) . . ?
C63 C61 C60 108.2(2) . . ?
C62 C61 C60 110.8(2) . . ?
C61 C62 H62A 109.5 . . ?
C61 C62 H62B 109.5 . . ?
H62A C62 H62B 109.5 . . ?
C61 C62 H62C 109.5 . . ?
H62A C62 H62C 109.5 . . ?
H62B C62 H62C 109.5 . . ?
C61 C63 H63A 109.5 . . ?
C61 C63 H63B 109.5 . . ?
H63A C63 H63B 109.5 . . ?
C61 C63 H63C 109.5 . . ?
H63A C63 H63C 109.5 . . ?
H63B C63 H63C 109.5 . . ?
C61 C64 H64A 109.5 . . ?
C61 C64 H64B 109.5 . . ?
H64A C64 H64B 109.5 . . ?
C61 C64 H64C 109.5 . . ?
H64A C64 H64C 109.5 . . ?
H64B C64 H64C 109.5 . . ?
C65 O26 Fe7 135.22(16) . . ?
O27 C65 O26 124.5(2) . . ?
O27 C65 C66 120.3(2) . . ?
O26 C65 C66 115.1(2) . . ?
C68A C66 C67A 111.5(3) . . ?
C69B C66 C67B 108.5(6) . . ?
C68A C66 C65 112.5(3) . . ?
C69B C66 C65 107.7(5) . . ?
C67A C66 C65 108.4(3) . . ?
C67B C66 C65 115.2(4) . . ?
C69B C66 C68B 106.9(6) . . ?
C67B C66 C68B 109.4(5) . . ?
C65 C66 C68B 108.9(5) . . ?
C68A C66 C69A 108.2(3) . . ?
C67A C66 C69A 110.1(3) . . ?
C65 C66 C69A 106.0(3) . . ?
C68B C66 C69A 136.6(5) . . ?
C66 C67A H67A 109.5 . . ?
C66 C67A H67B 109.5 . . ?
H67A C67A H67B 109.5 . . ?
C66 C67A H67C 109.5 . . ?
H67A C67A H67C 109.5 . . ?
H67B C67A H67C 109.5 . . ?
C66 C68A H68A 109.5 . . ?
C66 C68A H68B 109.5 . . ?
H68A C68A H68B 109.5 . . ?
C66 C68A H68C 109.5 . . ?
H68A C68A H68C 109.5 . . ?
H68B C68A H68C 109.5 . . ?
C66 C69A H69A 109.5 . . ?
C66 C69A H69B 109.5 . . ?
H69A C69A H69B 109.5 . . ?
C66 C69A H69C 109.5 . . ?
H69A C69A H69C 109.5 . . ?
H69B C69A H69C 109.5 . . ?
C66 C67B H67D 109.5 . . ?
C66 C67B H67E 109.5 . . ?
H67D C67B H67E 109.5 . . ?
C66 C67B H67F 109.5 . . ?
H67D C67B H67F 109.5 . . ?
H67E C67B H67F 109.5 . . ?
C66 C68B H68D 109.5 . . ?
C66 C68B H68E 109.5 . . ?
H68D C68B H68E 109.5 . . ?
C66 C68B H68F 109.5 . . ?
H68D C68B H68F 109.5 . . ?
H68E C68B H68F 109.5 . . ?
C66 C69B H69D 109.5 . . ?
C66 C69B H69E 109.5 . . ?
H69D C69B H69E 109.5 . . ?
C66 C69B H69F 109.5 . . ?
H69D C69B H69F 109.5 . . ?
H69E C69B H69F 109.5 . . ?
Fe3 O28 H281 102.5(17) . . ?
Fe3 O28 H282 128(2) . . ?
H281 O28 H282 112(3) . . ?
Fe5 O29 H291 105.8(17) . . ?
Fe5 O29 H292 120(2) . . ?
H291 O29 H292 111(3) . . ?
Fe7 O30 H301 103.5(18) . . ?
Fe7 O30 H302 125(2) . . ?
H301 O30 H302 110(3) . . ?
Cl2B C91 Cl1B 143.7(7) . . ?
Cl2B C91 Cl1A 108.0(6) . . ?
Cl1A C91 Cl2A 98.2(5) 2 . ?
Cl1B C91 Cl2A 149.9(6) . . ?
Cl1A C91 Cl2A 118.0(5) . . ?

loop_
_geom_bond_atom_site_label_1
_geom_bond_atom_site_label_2
_geom_bond_distance
_geom_bond_site_symmetry_2
_geom_bond_publ_flag
Fe1 O6 1.9865(16) . ?
Fe1 O4 1.9944(16) . ?
Fe1 O8 1.9994(15) . ?
Fe1 O2 2.0023(16) . ?
Fe1 O1 2.0066(16) . ?
Fe1 O3 2.0085(16) . ?
Fe1 Fe6 2.9653(5) . ?
Fe1 Fe4 2.9686(5) . ?
Fe1 Fe2 2.9751(5) . ?
Fe2 O1 1.8878(16) . ?
Fe2 O4 1.9722(16) . ?
Fe2 O5 2.0101(16) . ?
Fe2 O12 2.0336(16) . ?
Fe2 O10 2.0507(16) . ?
Fe2 N1 2.243(2) . ?
Fe3 O1 1.8597(15) . ?
Fe3 O7 1.9895(17) . ?
Fe3 O22 2.0244(16) . ?
Fe3 O11 2.0465(16) . ?
Fe3 O28 2.0776(18) . ?
Fe3 O13 2.0832(18) . ?
Fe4 O2 1.8863(16) . ?
Fe4 O6 1.9801(16) . ?
Fe4 O7 2.0102(16) . ?
Fe4 O16 2.0304(17) . ?
Fe4 O14 2.0398(17) . ?
Fe4 N2 2.236(2) . ?
Fe5 O2 1.8577(16) . ?
Fe5 O9 1.9935(16) . ?
Fe5 O24 2.0233(16) . ?
Fe5 O15 2.0427(17) . ?
Fe5 O17 2.0875(17) . ?
Fe5 O29 2.0997(18) . ?
Fe6 O3 1.8819(15) . ?
Fe6 O8 1.9715(16) . ?
Fe6 O9 2.0130(17) . ?
Fe6 O20 2.0308(16) . ?
Fe6 O18 2.0624(18) . ?
Fe6 N3 2.238(2) . ?
Fe7 O3 1.8621(16) . ?
Fe7 O5 1.9874(16) . ?
Fe7 O26 2.0254(17) . ?
Fe7 O19 2.0396(17) . ?
Fe7 O30 2.0844(18) . ?
Fe7 O21 2.0865(17) . ?
N1 C3 1.485(3) . ?
N1 C1 1.487(3) . ?
N1 C5 1.493(3) . ?
C1 C2 1.520(3) . ?
C1 H1A 0.9900 . ?
C1 H1B 0.9900 . ?
C2 O4 1.408(3) . ?
C2 H2A 0.9900 . ?
C2 H2B 0.9900 . ?
C3 C4 1.508(3) . ?
C3 H3A 0.9900 . ?
C3 H3B 0.9900 . ?
C4 O5 1.430(3) . ?
C4 H4A 0.9900 . ?
C4 H4B 0.9900 . ?
C5 C6 1.521(3) . ?
C5 H5A 0.9900 . ?
C5 H5B 0.9900 . ?
C6 C7 1.526(3) . ?
C6 H6A 0.9900 . ?
C6 H6B 0.9900 . ?
C7 C8 1.521(4) . ?
C7 H7A 0.9900 . ?
C7 H7B 0.9900 . ?
C8 H8A 0.9800 . ?
C8 H8B 0.9800 . ?
C8 H8C 0.9800 . ?
N2 C13 1.484(3) . ?
N2 C11 1.485(3) . ?
N2 C9 1.490(3) . ?
C9 C10 1.521(3) . ?
C9 H9A 0.9900 . ?
C9 H9B 0.9900 . ?
C10 O6 1.411(3) . ?
C10 H10A 0.9900 . ?
C10 H10B 0.9900 . ?
C11 C12 1.506(3) . ?
C11 H11A 0.9900 . ?
C11 H11B 0.9900 . ?
C12 O7 1.431(3) . ?
C12 H12A 0.9900 . ?
C12 H12B 0.9900 . ?
C13 C14 1.529(3) . ?
C13 H13A 0.9900 . ?
C13 H13B 0.9900 . ?
C14 C15 1.517(4) . ?
C14 H14A 0.9900 . ?
C14 H14B 0.9900 . ?
C15 C16 1.516(4) . ?
C15 H15A 0.9900 . ?
C15 H15B 0.9900 . ?
C16 H16A 0.9800 . ?
C16 H16B 0.9800 . ?
C16 H16C 0.9800 . ?
N3 C19 1.490(3) . ?
N3 C17 1.491(3) . ?
N3 C21 1.493(3) . ?
C17 C18 1.526(3) . ?
C17 H17A 0.9900 . ?
C17 H17B 0.9900 . ?
C18 O8 1.408(3) . ?
C18 H18A 0.9900 . ?
C18 H18B 0.9900 . ?
C19 C20 1.510(3) . ?
C19 H19A 0.9900 . ?
C19 H19B 0.9900 . ?
C20 O9 1.427(3) . ?
C20 H20A 0.9900 . ?
C20 H20B 0.9900 . ?
C21 C22 1.511(3) . ?
C21 H21A 0.9500 . ?
C22 C23B 1.388(11) . ?
C22 C23A 1.604(6) . ?
C22 H22A 0.9900 . ?
C22 H22B 0.9900 . ?
C22 H22C 0.9702 . ?
C22 H22D 0.9699 . ?
C23A C24A 1.505(6) . ?
C23A H23A 0.9900 . ?
C23A H23B 0.9900 . ?
C24A H24A 0.9800 . ?
C24A H24B 0.9800 . ?
C24A H24C 0.9800 . ?
C23B C24B 1.505(12) . ?
C23B H23C 0.9900 . ?
C23B H23D 0.9900 . ?
C24B H24D 0.9800 . ?
C24B H24E 0.9800 . ?
C24B H24F 0.9800 . ?
O10 C25 1.263(3) . ?
O11 C25 1.263(3) . ?
C25 C26 1.535(3) . ?
C26 C28 1.515(4) . ?
C26 C27 1.523(4) . ?
C26 C29 1.534(4) . ?
C27 H27A 0.9800 . ?
C27 H27B 0.9800 . ?
C27 H27C 0.9800 . ?
C28 H28A 0.9800 . ?
C28 H28B 0.9800 . ?
C28 H28C 0.9800 . ?
C29 H29A 0.9800 . ?
C29 H29B 0.9800 . ?
C29 H29C 0.9800 . ?
O12 C30 1.272(3) . ?
O13 C30 1.252(3) . ?
C30 C31 1.537(3) . ?
C31 C34 1.521(4) . ?
C31 C33 1.528(4) . ?
C31 C32 1.532(3) . ?
C32 H32A 0.9800 . ?
C32 H32B 0.9800 . ?
C32 H32C 0.9800 . ?
C33 H33A 0.9800 . ?
C33 H33B 0.9800 . ?
C33 H33C 0.9800 . ?
C34 H34A 0.9800 . ?
C34 H34B 0.9800 . ?
C34 H34C 0.9800 . ?
O14 C35 1.261(3) . ?
O15 C35 1.272(3) . ?
C35 C36 1.527(4) . ?
C36 C38 1.524(4) . ?
C36 C39 1.529(3) . ?
C36 C37 1.532(4) . ?
C37 H37A 0.9800 . ?
C37 H37B 0.9800 . ?
C37 H37C 0.9800 . ?
C38 H38A 0.9800 . ?
C38 H38B 0.9800 . ?
C38 H38C 0.9800 . ?
C39 H39A 0.9800 . ?
C39 H39B 0.9800 . ?
C39 H39C 0.9800 . ?
O16 C40 1.273(3) . ?
O17 C40 1.251(3) . ?
C40 C41 1.531(3) . ?
C41 C44B 1.449(9) . ?
C41 C43A 1.482(6) . ?
C41 C43B 1.492(9) . ?
C41 C42A 1.498(6) . ?
C41 C44A 1.574(5) . ?
C41 C42B 1.682(9) . ?
C42A H42A 0.9800 . ?
C42A H42B 0.9800 . ?
C42A H42C 0.9800 . ?
C43A H43A 0.9800 . ?
C43A H43B 0.9800 . ?
C43A H43C 0.9800 . ?
C44A H44A 0.9800 . ?
C44A H44B 0.9800 . ?
C44A H44C 0.9800 . ?
C42B H42D 0.9800 . ?
C42B H42E 0.9800 . ?
C42B H42F 0.9800 . ?
C43B H43D 0.9800 . ?
C43B H43E 0.9800 . ?
C43B H43F 0.9800 . ?
C44B H44D 0.9800 . ?
C44B H44E 0.9800 . ?
C44B H44F 0.9800 . ?
O18 C45 1.257(3) . ?
O19 C45 1.266(3) . ?
C45 C46 1.533(4) . ?
C46 C49 1.518(4) . ?
C46 C47 1.524(4) . ?
C46 C48 1.547(4) . ?
C47 H47A 0.9800 . ?
C47 H47B 0.9800 . ?
C47 H47C 0.9800 . ?
C48 H48A 0.9800 . ?
C48 H48B 0.9800 . ?
C48 H48C 0.9800 . ?
C49 H49A 0.9800 . ?
C49 H49B 0.9800 . ?
C49 H49C 0.9800 . ?
O20 C50 1.260(3) . ?
O21 C50 1.262(3) . ?
C50 C51 1.536(3) . ?
C51 C53B 1.384(14) . ?
C51 C54B 1.501(15) . ?
C51 C52A 1.505(4) . ?
C51 C54A 1.530(4) . ?
C51 C53A 1.567(5) . ?
C51 C52B 1.590(14) . ?
C52A H52A 0.9800 . ?
C52A H52B 0.9800 . ?
C52A H52C 0.9800 . ?
C53A H53A 0.9800 . ?
C53A H53B 0.9800 . ?
C53A H53C 0.9800 . ?
C54A H54A 0.9800 . ?
C54A H54B 0.9800 . ?
C54A H54C 0.9800 . ?
C52B H52D 0.9800 . ?
C52B H52E 0.9800 . ?
C52B H52F 0.9800 . ?
C53B H53D 0.9800 . ?
C53B H53E 0.9800 . ?
C53B H53F 0.9800 . ?
C54B H54D 0.9800 . ?
C54B H54E 0.9800 . ?
C54B H54F 0.9800 . ?
O22 C55 1.272(3) . ?
O23 C55 1.238(3) . ?
C55 C56 1.528(4) . ?
C56 C59 1.516(4) . ?
C56 C58 1.518(4) . ?
C56 C57 1.537(4) . ?
C57 H57A 0.9800 . ?
C57 H57B 0.9800 . ?
C57 H57C 0.9800 . ?
C58 H58A 0.9800 . ?
C58 H58B 0.9800 . ?
C58 H58C 0.9800 . ?
C59 H59A 0.9800 . ?
C59 H59B 0.9800 . ?
C59 H59C 0.9800 . ?
O24 C60 1.277(3) . ?
O25 C60 1.234(3) . ?
C60 C61 1.534(3) . ?
C61 C64 1.519(4) . ?
C61 C63 1.525(4) . ?
C61 C62 1.534(3) . ?
C62 H62A 0.9800 . ?
C62 H62B 0.9800 . ?
C62 H62C 0.9800 . ?
C63 H63A 0.9800 . ?
C63 H63B 0.9800 . ?
C63 H63C 0.9800 . ?
C64 H64A 0.9800 . ?
C64 H64B 0.9800 . ?
C64 H64C 0.9800 . ?
O26 C65 1.269(3) . ?
O27 C65 1.244(3) . ?
C65 C66 1.528(4) . ?
C66 C68A 1.501(5) . ?
C66 C69B 1.513(11) . ?
C66 C67A 1.522(5) . ?
C66 C67B 1.522(8) . ?
C66 C68B 1.528(10) . ?
C66 C69A 1.546(6) . ?
C67A H67A 0.9800 . ?
C67A H67B 0.9800 . ?
C67A H67C 0.9800 . ?
C68A H68A 0.9800 . ?
C68A H68B 0.9800 . ?
C68A H68C 0.9800 . ?
C69A H69A 0.9800 . ?
C69A H69B 0.9800 . ?
C69A H69C 0.9800 . ?
C67B H67D 0.9800 . ?
C67B H67E 0.9800 . ?
C67B H67F 0.9800 . ?
C68B H68D 0.9800 . ?
C68B H68E 0.9800 . ?
C68B H68F 0.9800 . ?
C69B H69D 0.9800 . ?
C69B H69E 0.9800 . ?
C69B H69F 0.9800 . ?
O28 H281 0.89(2) . ?
O28 H282 0.75(2) . ?
O29 H291 0.92(2) . ?
O29 H292 0.82(2) . ?
O30 H301 0.88(2) . ?
O30 H302 0.80(2) . ?
Cl1A Cl1A 0.791(11) 2 ?
Cl1A Cl1B 1.206(9) . ?
Cl1A C91 1.745(8) 2 ?
Cl1A Cl1B 1.834(11) 2 ?
Cl1A C91 1.908(8) . ?
Cl1A Cl2B 2.278(9) 2 ?
Cl2A Cl2B 0.615(9) . ?
Cl2A Cl1B 1.720(10) 2 ?
Cl2A C91 2.036(11) . ?
Cl1B Cl2B 1.111(9) 2 ?
Cl1B C91 1.223(10) 2 ?
Cl1B Cl2A 1.720(10) 2 ?
Cl1B Cl1A 1.834(11) 2 ?
Cl1B C91 1.850(12) . ?
Cl1B Cl1B 2.467(18) 2 ?
Cl2B Cl1B 1.111(9) 2 ?
Cl2B C91 1.574(12) . ?
Cl2B Cl1A 2.278(9) 2 ?
C91 C91 0.782(18) 2 ?
C91 Cl1B 1.224(10) 2 ?
C91 Cl1A 1.745(8) 2 ?

loop_
_geom_hbond_atom_site_label_D
_geom_hbond_atom_site_label_H
_geom_hbond_atom_site_label_A
_geom_hbond_distance_DH
_geom_hbond_distance_HA
_geom_hbond_distance_DA
_geom_hbond_angle_DHA
_geom_hbond_site_symmetry_A
O28 H281 O23 0.89(2) 1.69(2) 2.569(3) 168(3) .
O28 H282 O29 0.75(2) 2.21(2) 2.895(2) 151(3) .
O29 H291 O25 0.92(2) 1.67(2) 2.556(2) 162(3) .
O29 H292 O30 0.82(2) 2.27(2) 2.977(3) 145(3) .
O30 H301 O27 0.88(2) 1.70(2) 2.568(3) 165(3) .
O30 H302 O28 0.80(2) 2.27(3) 2.981(3) 147(3) .
